data_9016546
loop_
_publ_author_name
'Garrido, J.'

_publ_section_title
;
 Structure cristalline de la manganite.
 _cod_database_code 1011020
;
_journal_name_full 'Comptes Rendus Hebdomadaires des Seances de l'Academie des Sciences'
_journal_page_first 69
_journal_page_last 71
_journal_volume 200
_journal_year 1935
_chemical_formula_sum 'Mn O2'
_chemical_name_mineral Manganite
_space_group_IT_number 58
_symmetry_space_group_name_Hall '-P 2 2n'
_symmetry_space_group_name_H-M 'P n n m'
_cell_angle_alpha 90
_cell_angle_beta 90
_cell_angle_gamma 90
_cell_length_a 4.42
_cell_length_b 5.23
_cell_length_c 2.87
_cell_formula_units_Z 2
_cell_volume 66.345
_database_code_amcsd 0017927
_exptl_crystal_density_diffrn 4.352
_cod_duplicate_entry 1011020
_cod_original_formula_sum 'O2 Mn'
_cod_database_code 9016546

loop_
_space_group_symop_operation_xyz
x,y,z
1/2+x,1/2-y,1/2+z
1/2-x,1/2+y,1/2-z
1/2-x,1/2+y,1/2+z
1/2+x,1/2-y,1/2-z
x,y,-z
-x,-y,z
-x,-y,-z

loop_
_atom_site_label
_atom_site_fract_x
_atom_site_fract_y
_atom_site_fract_z
O1 0.25000 0.17600 0.00000
Mn1 0.00000 0.00000 0.00000

loop_
_cod_related_entry_id
_cod_related_entry_database
_cod_related_entry_code
1 AMCSD 0017927
